data_4030040
loop_
_publ_author_name
'Wang, Haijun'
'Fronczek, Frank R.'
'Vicente, M Gra\,ca H'
'Smith, Kevin M.'

_publ_section_title
;
 Functionalization of 3,5,8-Trichlorinated BODIPY Dyes.
;
_journal_issue 21
_journal_name_full 'The Journal of organic chemistry'
_journal_page_first 10342
_journal_paper_doi 10.1021/jo501969z
_journal_volume 79
_journal_year 2014
_chemical_formula_moiety 'C33 H31 B F2 N2 O4 S2'
_chemical_formula_sum 'C33 H31 B F2 N2 O4 S2'
_chemical_formula_weight 632.53
_chemical_name_systematic
; 
 ? 
;
_space_group_IT_number 14
_symmetry_cell_setting monoclinic
_symmetry_space_group_name_Hall '-P 2yn'
_symmetry_space_group_name_H-M 'P 1 21/n 1'
_atom_sites_solution_hydrogens geom
_atom_sites_solution_primary direct
_atom_sites_solution_secondary difmap
_audit_creation_method SHELXL-97
_cell_angle_alpha 90
_cell_angle_beta 90.172(4)
_cell_angle_gamma 90
_cell_formula_units_Z 4
_cell_length_a 10.8100(8)
_cell_length_b 6.0920(4)
_cell_length_c 44.021(3)
_cell_measurement_reflns_used 6493
_cell_measurement_temperature 100.0(5)
_cell_measurement_theta_max 58.86
_cell_measurement_theta_min 4.02
_cell_volume 2899.0(3)
_computing_cell_refinement 'Bruker SAINT'
_computing_data_collection 'Bruker APEX2'
_computing_data_reduction 'Bruker SAINT'
_computing_molecular_graphics 'ORTEP-3 for Windows (Farrugia, 2012)'
_computing_publication_material 'SHELXL-97 (Sheldrick, 2008)'
_computing_structure_refinement 'SHELXL-97 (Sheldrick, 2008)'
_computing_structure_solution 'SHELXS-97 (Sheldrick, 2008)'
_diffrn_ambient_temperature 100.0(5)
_diffrn_measured_fraction_theta_full 0.941
_diffrn_measured_fraction_theta_max 0.941
_diffrn_measurement_device_type 'Bruker Kappa APEX-II DUO'
_diffrn_measurement_method '\f and \w scans'
_diffrn_radiation_monochromator 'QUAZAR multilayer optics'
_diffrn_radiation_source 'I\mS microfocus'
_diffrn_radiation_type CuK\a
_diffrn_radiation_wavelength 1.54184
_diffrn_reflns_av_R_equivalents 0.0480
_diffrn_reflns_av_sigmaI/netI 0.0522
_diffrn_reflns_limit_h_max 11
_diffrn_reflns_limit_h_min -11
_diffrn_reflns_limit_k_max 6
_diffrn_reflns_limit_k_min -4
_diffrn_reflns_limit_l_max 46
_diffrn_reflns_limit_l_min -48
_diffrn_reflns_number 12421
_diffrn_reflns_theta_full 58.96
_diffrn_reflns_theta_max 58.96
_diffrn_reflns_theta_min 2.01
_exptl_absorpt_coefficient_mu 2.142
_exptl_absorpt_correction_T_max 0.9789
_exptl_absorpt_correction_T_min 0.6775
_exptl_absorpt_correction_type multi-scan
_exptl_absorpt_process_details 'SADABS (Sheldrick, 2004)'
_exptl_crystal_colour 'dark purple'
_exptl_crystal_density_diffrn 1.449
_exptl_crystal_density_method 'not measured'
_exptl_crystal_description lath
_exptl_crystal_F_000 1320
_exptl_crystal_size_max 0.25
_exptl_crystal_size_mid 0.10
_exptl_crystal_size_min 0.01
_refine_diff_density_max 0.270
_refine_diff_density_min -0.312
_refine_diff_density_rms 0.053
_refine_ls_extinction_method none
_refine_ls_goodness_of_fit_ref 1.059
_refine_ls_hydrogen_treatment constr
_refine_ls_matrix_type full
_refine_ls_number_parameters 416
_refine_ls_number_reflns 3923
_refine_ls_number_restraints 24
_refine_ls_restrained_S_all 1.082
_refine_ls_R_factor_all 0.0536
_refine_ls_R_factor_gt 0.0479
_refine_ls_shift/su_max 0.000
_refine_ls_shift/su_mean 0.000
_refine_ls_structure_factor_coef Fsqd
_refine_ls_weighting_details 'calc w=1/[\s^2^(Fo^2^)+(0.0568P)^2^+3.3210P] where P=(Fo^2^+2Fc^2^)/3'
_refine_ls_weighting_scheme calc
_refine_ls_wR_factor_gt 0.1209
_refine_ls_wR_factor_ref 0.1284
_reflns_number_gt 3596
_reflns_number_total 3923
_reflns_threshold_expression I>2\s(I)
_cod_data_source_file jo501969z_si_002.cif
_cod_data_source_block Compound16
_cod_depositor_comments
;
The following automatic conversions were performed:

'_symmetry_cell_setting' value 'Monoclinic' changed to 'monoclinic'
according to
/home/saulius/struct/COD-crude-data--automatic-downloads/rss-feeds/ACS/lib/dictionaries/cif_core.dic
dictionary named 'cif_core.dic' version 2.4.2 from 2011-04-26.

Automatic conversion script
Id: cif_fix_values 2827 2014-09-09 07:05:25Z andrius 

 Adding full bibliography for 4030032--4030045.cif.
;
_cod_original_cell_volume 2899.0(4)
_cod_original_sg_symbol_Hall '-P 2yn '
_cod_original_sg_symbol_H-M 'P 21/n  '
_cod_database_code 4030040

loop_
_symmetry_equiv_pos_as_xyz
'x, y, z'
'-x+1/2, y+1/2, -z+1/2'
'-x, -y, -z'
'x-1/2, -y-1/2, z-1/2'

loop_
_atom_site_label
_atom_site_type_symbol
_atom_site_fract_x
_atom_site_fract_y
_atom_site_fract_z
_atom_site_U_iso_or_equiv
_atom_site_adp_type
_atom_site_occupancy
_atom_site_symmetry_multiplicity
_atom_site_calc_flag
_atom_site_refinement_flags
_atom_site_disorder_assembly
_atom_site_disorder_group
F1 F 0.3865(2) -0.0295(4) 0.16635(6) 0.0375(6) Uani 1 1 d . . .
F2 F 0.4597(2) 0.2161(4) 0.20118(5) 0.0384(6) Uani 1 1 d . . .
O1 O 0.1141(3) 1.2663(5) 0.07544(7) 0.0338(7) Uani 1 1 d . . .
O2 O 0.0836(4) 0.9365(5) 0.05503(8) 0.0493(9) Uani 1 1 d . . .
O3 O 0.7892(3) 0.9346(5) 0.04592(7) 0.0355(7) Uani 1 1 d . . .
O4 O 0.8002(3) 0.5969(5) 0.02605(6) 0.0358(7) Uani 1 1 d . . .
N1 N 0.3222(3) 0.3464(6) 0.16129(7) 0.0292(8) Uani 1 1 d . . .
N2 N 0.5395(3) 0.2284(6) 0.15030(8) 0.0286(8) Uani 1 1 d . . .
C1 C 0.2117(4) 0.3860(7) 0.17497(9) 0.0296(10) Uani 1 1 d . A .
C2 C 0.1411(4) 0.5354(7) 0.15701(10) 0.0300(10) Uani 1 1 d . . .
C3 C 0.2089(4) 0.5827(7) 0.13137(9) 0.0306(10) Uani 1 1 d . . .
C4 C 0.3239(4) 0.4655(7) 0.13414(9) 0.0295(10) Uani 1 1 d . . .
C5 C 0.4281(4) 0.4640(7) 0.11549(9) 0.0297(10) Uani 1 1 d . . .
C6 C 0.5364(4) 0.3478(7) 0.12364(9) 0.0311(10) Uani 1 1 d . . .
C7 C 0.6539(4) 0.3331(7) 0.10923(9) 0.0293(10) Uani 1 1 d . . .
C8 C 0.7284(4) 0.2067(7) 0.12847(10) 0.0312(10) Uani 1 1 d . . .
C9 C 0.6555(4) 0.1391(7) 0.15315(10) 0.0320(10) Uani 1 1 d . C .
C10 C 0.1707(4) 0.2845(7) 0.20292(9) 0.0340(10) Uani 1 1 d D . .
S1 S 0.0805(4) 0.4252(5) 0.22845(8) 0.0386(9) Uani 0.602(6) 1 d PD A 1
C11 C 0.193(3) 0.074(3) 0.2135(5) 0.0390(15) Uani 0.602(6) 1 d PD A 1
H11 H 0.2432 -0.0323 0.2038 0.047 Uiso 0.602(6) 1 calc PR A 1
S1A S 0.1871(9) 0.0201(9) 0.21294(17) 0.0390(15) Uani 0.398(6) 1 d PD A 2
C11A C 0.103(3) 0.391(4) 0.2250(5) 0.0386(9) Uani 0.398(6) 1 d PD A 2
H11A H 0.0793 0.5414 0.2243 0.046 Uiso 0.398(6) 1 calc PR A 2
C12 C 0.1238(5) 0.0382(10) 0.24321(11) 0.0546(15) Uani 1 1 d D . .
H12 H 0.1195 -0.0955 0.2543 0.066 Uiso 1 1 calc R A 1
C13 C 0.0699(5) 0.2297(11) 0.25112(12) 0.0608(17) Uani 1 1 d D A .
H13 H 0.0271 0.2446 0.2698 0.073 Uiso 1 1 calc R B 1
C14 C 0.0132(5) 0.6155(8) 0.16369(11) 0.0396(12) Uani 1 1 d . . .
H14A H -0.0352 0.4965 0.1728 0.059 Uiso 1 1 calc R . .
H14B H -0.0266 0.6635 0.1448 0.059 Uiso 1 1 calc R . .
H14C H 0.0175 0.7391 0.1779 0.059 Uiso 1 1 calc R . .
C15 C 0.1605(4) 0.7076(7) 0.10462(10) 0.0325(10) Uani 1 1 d . . .
H15A H 0.0721 0.6692 0.1020 0.039 Uiso 1 1 calc R . .
H15B H 0.2044 0.6544 0.0863 0.039 Uiso 1 1 calc R . .
C16 C 0.1704(4) 0.9583(7) 0.10520(10) 0.0325(10) Uani 1 1 d . . .
H16A H 0.1236 1.0179 0.1226 0.039 Uiso 1 1 calc R . .
H16B H 0.2581 1.0028 0.1074 0.039 Uiso 1 1 calc R . .
C17 C 0.1181(4) 1.0465(7) 0.07585(10) 0.0323(10) Uani 1 1 d . . .
C18 C 0.0642(4) 1.3607(7) 0.04778(10) 0.0366(11) Uani 1 1 d . . .
H18A H 0.1126 1.3097 0.0304 0.055 Uiso 1 1 calc R . .
H18B H 0.0685 1.5212 0.0490 0.055 Uiso 1 1 calc R . .
H18C H -0.0222 1.3151 0.0453 0.055 Uiso 1 1 calc R . .
C19 C 0.4273(4) 0.5840(7) 0.08609(9) 0.0303(10) Uani 1 1 d . . .
C20 C 0.4740(4) 0.7959(7) 0.08359(10) 0.0329(10) Uani 1 1 d . . .
H20 H 0.4997 0.8728 0.1013 0.040 Uiso 1 1 calc R . .
C21 C 0.4831(4) 0.8953(8) 0.05538(11) 0.0393(12) Uani 1 1 d . . .
H21 H 0.5157 1.0396 0.0537 0.047 Uiso 1 1 calc R . .
C22 C 0.4449(4) 0.7850(9) 0.02973(11) 0.0430(12) Uani 1 1 d . . .
H22 H 0.4530 0.8526 0.0104 0.052 Uiso 1 1 calc R . .
C23 C 0.3946(4) 0.5762(8) 0.03187(10) 0.0375(11) Uani 1 1 d . . .
H23 H 0.3661 0.5024 0.0142 0.045 Uiso 1 1 calc R . .
C24 C 0.3865(4) 0.4771(7) 0.05977(10) 0.0332(11) Uani 1 1 d . . .
H24 H 0.3526 0.3336 0.0613 0.040 Uiso 1 1 calc R . .
C25 C 0.6955(4) 0.4166(7) 0.07892(10) 0.0322(10) Uani 1 1 d . . .
H25A H 0.6219 0.4341 0.0657 0.039 Uiso 1 1 calc R . .
H25B H 0.7493 0.3043 0.0695 0.039 Uiso 1 1 calc R . .
C26 C 0.7657(4) 0.6348(7) 0.07971(10) 0.0330(10) Uani 1 1 d . . .
H26A H 0.7172 0.7451 0.0911 0.040 Uiso 1 1 calc R . .
H26B H 0.8460 0.6147 0.0902 0.040 Uiso 1 1 calc R . .
C27 C 0.7873(4) 0.7147(7) 0.04782(10) 0.0305(10) Uani 1 1 d . . .
C28 C 0.8129(5) 1.0201(7) 0.01583(9) 0.0359(11) Uani 1 1 d . . .
H28A H 0.8976 0.9835 0.0098 0.054 Uiso 1 1 calc R . .
H28B H 0.8026 1.1800 0.0159 0.054 Uiso 1 1 calc R . .
H28C H 0.7544 0.9549 0.0014 0.054 Uiso 1 1 calc R . .
C29 C 0.8603(4) 0.1408(7) 0.12291(10) 0.0353(10) Uani 1 1 d . . .
H29A H 0.9141 0.2691 0.1253 0.053 Uiso 1 1 calc R . .
H29B H 0.8682 0.0832 0.1022 0.053 Uiso 1 1 calc R . .
H29C H 0.8845 0.0273 0.1375 0.053 Uiso 1 1 calc R . .
C30 C 0.6917(4) -0.0100(7) 0.17757(9) 0.0319(10) Uani 1 1 d D . .
S2 S 0.8063(2) 0.0575(3) 0.20304(5) 0.0389(6) Uani 0.790(7) 1 d PD C 1
C31 C 0.649(3) -0.217(3) 0.1823(6) 0.048(3) Uani 0.790(7) 1 d PD C 1
H31 H 0.5849 -0.2843 0.1707 0.058 Uiso 0.790(7) 1 calc PR C 1
S2A S 0.641(3) -0.266(3) 0.1798(5) 0.048(3) Uani 0.210(7) 1 d PD C 2
C31A C 0.787(4) 0.014(5) 0.1986(8) 0.0389(6) Uani 0.210(7) 1 d PD C 2
H31A H 0.8380 0.1399 0.1998 0.047 Uiso 0.210(7) 1 calc PR C 2
C32 C 0.7156(5) -0.3255(8) 0.20780(11) 0.0487(14) Uani 1 1 d D . .
H32 H 0.7012 -0.4711 0.2146 0.058 Uiso 1 1 calc R C 1
C33 C 0.7999(5) -0.1854(9) 0.21988(11) 0.0467(13) Uani 1 1 d D C .
H33 H 0.8511 -0.2234 0.2366 0.056 Uiso 1 1 calc R D 1
B1 B 0.4282(5) 0.1839(8) 0.17132(11) 0.0308(12) Uani 1 1 d . . .

loop_
_atom_site_aniso_label
_atom_site_aniso_U_11
_atom_site_aniso_U_22
_atom_site_aniso_U_33
_atom_site_aniso_U_23
_atom_site_aniso_U_13
_atom_site_aniso_U_12
F1 0.0313(14) 0.0313(14) 0.0500(15) 0.0025(11) 0.0045(12) 0.0003(12)
F2 0.0332(14) 0.0477(15) 0.0344(14) 0.0008(12) 0.0050(11) 0.0058(13)
O1 0.0316(17) 0.0290(16) 0.0406(17) 0.0017(13) -0.0006(14) -0.0008(14)
O2 0.071(3) 0.0328(18) 0.0445(19) -0.0046(16) -0.0116(18) 0.0054(18)
O3 0.0383(18) 0.0294(17) 0.0389(16) 0.0006(13) 0.0066(15) 0.0019(15)
O4 0.0403(19) 0.0341(17) 0.0330(16) -0.0022(13) 0.0032(15) 0.0015(16)
N1 0.025(2) 0.0313(19) 0.0315(18) 0.0012(15) 0.0008(16) -0.0029(17)
N2 0.029(2) 0.0267(18) 0.0302(18) -0.0002(15) 0.0042(15) 0.0021(17)
C1 0.023(2) 0.032(2) 0.034(2) -0.0034(19) 0.000(2) 0.004(2)
C2 0.029(2) 0.026(2) 0.035(2) -0.0023(18) 0.004(2) 0.004(2)
C3 0.031(3) 0.026(2) 0.035(2) -0.0031(18) -0.001(2) -0.001(2)
C4 0.028(2) 0.028(2) 0.033(2) -0.0009(18) 0.0017(19) -0.001(2)
C5 0.028(2) 0.026(2) 0.035(2) -0.0040(18) 0.0023(19) 0.000(2)
C6 0.028(2) 0.032(2) 0.034(2) -0.002(2) 0.0029(19) 0.000(2)
C7 0.028(2) 0.025(2) 0.035(2) -0.0014(18) 0.002(2) 0.000(2)
C8 0.028(2) 0.027(2) 0.038(2) -0.0031(19) 0.005(2) 0.003(2)
C9 0.029(3) 0.031(2) 0.036(2) -0.0023(19) 0.004(2) 0.001(2)
C10 0.023(2) 0.043(3) 0.036(2) -0.004(2) -0.001(2) -0.001(2)
S1 0.0313(19) 0.0462(16) 0.0383(14) -0.0028(10) 0.0072(10) 0.0053(11)
C11 0.0332(17) 0.040(3) 0.0435(14) 0.008(2) 0.0045(11) -0.001(3)
S1A 0.0332(17) 0.040(3) 0.0435(14) 0.008(2) 0.0045(11) -0.001(3)
C11A 0.0313(19) 0.0462(16) 0.0383(14) -0.0028(10) 0.0072(10) 0.0053(11)
C12 0.057(4) 0.062(4) 0.045(3) 0.019(3) -0.012(3) -0.023(3)
C13 0.026(3) 0.115(5) 0.041(3) -0.016(3) 0.008(2) -0.009(3)
C14 0.035(3) 0.041(3) 0.043(3) 0.003(2) 0.003(2) 0.002(2)
C15 0.027(2) 0.029(2) 0.041(2) -0.002(2) 0.003(2) -0.001(2)
C16 0.031(3) 0.032(2) 0.035(2) 0.0013(19) 0.003(2) 0.002(2)
C17 0.027(2) 0.029(2) 0.040(3) -0.004(2) 0.012(2) -0.002(2)
C18 0.038(3) 0.029(2) 0.043(3) 0.003(2) -0.004(2) 0.004(2)
C19 0.021(2) 0.032(2) 0.037(2) 0.0012(19) 0.0084(19) 0.003(2)
C20 0.023(2) 0.034(3) 0.041(3) 0.000(2) 0.0014(19) 0.004(2)
C21 0.025(3) 0.039(3) 0.054(3) 0.011(2) 0.007(2) 0.004(2)
C22 0.033(3) 0.055(3) 0.041(3) 0.016(2) 0.005(2) 0.008(3)
C23 0.026(2) 0.047(3) 0.040(3) 0.004(2) -0.001(2) 0.001(2)
C24 0.023(2) 0.034(2) 0.042(3) 0.001(2) 0.007(2) 0.004(2)
C25 0.025(2) 0.036(2) 0.036(2) -0.0010(19) 0.003(2) 0.005(2)
C26 0.029(2) 0.033(2) 0.037(2) -0.0013(19) 0.001(2) -0.001(2)
C27 0.020(2) 0.032(2) 0.040(2) 0.000(2) -0.002(2) 0.001(2)
C28 0.040(3) 0.029(2) 0.038(2) 0.0037(19) 0.000(2) -0.004(2)
C29 0.030(2) 0.033(2) 0.043(3) 0.002(2) 0.007(2) 0.001(2)
C30 0.022(2) 0.034(2) 0.040(2) -0.0012(19) 0.010(2) 0.003(2)
S2 0.0352(12) 0.0417(11) 0.0399(11) -0.0013(8) -0.0022(7) 0.0065(8)
C31 0.048(4) 0.045(6) 0.051(4) 0.006(5) 0.005(2) 0.006(5)
S2A 0.048(4) 0.045(6) 0.051(4) 0.006(5) 0.005(2) 0.006(5)
C31A 0.0352(12) 0.0417(11) 0.0399(11) -0.0013(8) -0.0022(7) 0.0065(8)
C32 0.052(3) 0.038(3) 0.056(3) 0.013(2) 0.021(3) 0.019(3)
C33 0.035(3) 0.071(4) 0.035(2) -0.001(2) 0.005(2) 0.017(3)
B1 0.029(3) 0.034(3) 0.029(3) 0.003(2) 0.006(2) 0.005(2)

loop_
_atom_type_symbol
_atom_type_description
_atom_type_scat_dispersion_real
_atom_type_scat_dispersion_imag
_atom_type_scat_source
C C 0.0181 0.0091 'International Tables Vol C Tables 4.2.6.8 and 6.1.1.4'
H H 0.0000 0.0000 'International Tables Vol C Tables 4.2.6.8 and 6.1.1.4'
B B 0.0090 0.0039 'International Tables Vol C Tables 4.2.6.8 and 6.1.1.4'
N N 0.0311 0.0180 'International Tables Vol C Tables 4.2.6.8 and 6.1.1.4'
O O 0.0492 0.0322 'International Tables Vol C Tables 4.2.6.8 and 6.1.1.4'
F F 0.0727 0.0534 'International Tables Vol C Tables 4.2.6.8 and 6.1.1.4'
S S 0.3331 0.5567 'International Tables Vol C Tables 4.2.6.8 and 6.1.1.4'

loop_
_geom_angle_atom_site_label_1
_geom_angle_atom_site_label_2
_geom_angle_atom_site_label_3
_geom_angle
C17 O1 C18 114.8(3)
C27 O3 C28 114.8(3)
C1 N1 C4 107.4(3)
C1 N1 B1 128.8(3)
C4 N1 B1 123.6(3)
C9 N2 C6 107.8(3)
C9 N2 B1 126.1(4)
C6 N2 B1 125.8(4)
N1 C1 C2 109.7(4)
N1 C1 C10 124.8(4)
C2 C1 C10 125.4(4)
C3 C2 C1 107.6(4)
C3 C2 C14 125.9(4)
C1 C2 C14 126.3(4)
C2 C3 C4 106.8(4)
C2 C3 C15 124.5(4)
C4 C3 C15 128.3(4)
C5 C4 N1 120.8(4)
C5 C4 C3 130.7(4)
N1 C4 C3 108.4(4)
C4 C5 C6 121.5(4)
C4 C5 C19 120.4(4)
C6 C5 C19 118.0(4)
N2 C6 C5 119.8(4)
N2 C6 C7 109.0(4)
C5 C6 C7 131.1(4)
C8 C7 C6 106.1(4)
C8 C7 C25 123.6(4)
C6 C7 C25 130.2(4)
C7 C8 C9 107.9(4)
C7 C8 C29 126.4(4)
C9 C8 C29 125.6(4)
N2 C9 C8 109.1(4)
N2 C9 C30 123.8(4)
C8 C9 C30 127.0(4)
C11A C10 C11 106.8(16)
C11A C10 C1 124.2(10)
C11 C10 C1 129.0(9)
C11A C10 S1A 108.8(9)
C11 C10 S1A 6.0(15)
C1 C10 S1A 126.9(4)
C11A C10 S1 3.9(13)
C11 C10 S1 109.8(9)
C1 C10 S1 121.2(3)
S1A C10 S1 111.5(4)
C13 S1 C10 94.6(3)
C10 C11 C12 109.7(14)
C10 C11 H11 125.1
C12 C11 H11 125.1
C12 S1A C10 96.6(4)
C10 C11A C13 110.2(14)
C10 C11A H11A 124.9
C13 C11A H11A 124.9
C13 C12 S1A 119.3(5)
C13 C12 C11 108.1(8)
S1A C12 C11 12.7(9)
C13 C12 H12 125.9
S1A C12 H12 114.4
C11 C12 H12 125.9
C12 C13 C11A 104.9(8)
C12 C13 S1 117.6(4)
C11A C13 S1 13.0(8)
C12 C13 H13 121.2
C11A C13 H13 133.8
S1 C13 H13 121.2
C2 C14 H14A 109.5
C2 C14 H14B 109.5
H14A C14 H14B 109.5
C2 C14 H14C 109.5
H14A C14 H14C 109.5
H14B C14 H14C 109.5
C3 C15 C16 118.0(4)
C3 C15 H15A 107.8
C16 C15 H15A 107.8
C3 C15 H15B 107.8
C16 C15 H15B 107.8
H15A C15 H15B 107.1
C17 C16 C15 108.4(4)
C17 C16 H16A 110.0
C15 C16 H16A 110.0
C17 C16 H16B 110.0
C15 C16 H16B 110.0
H16A C16 H16B 108.4
O2 C17 O1 122.7(4)
O2 C17 C16 124.9(4)
O1 C17 C16 112.3(4)
O1 C18 H18A 109.5
O1 C18 H18B 109.5
H18A C18 H18B 109.5
O1 C18 H18C 109.5
H18A C18 H18C 109.5
H18B C18 H18C 109.5
C20 C19 C24 118.7(4)
C20 C19 C5 121.6(4)
C24 C19 C5 119.5(4)
C21 C20 C19 120.2(4)
C21 C20 H20 119.9
C19 C20 H20 119.9
C22 C21 C20 120.0(5)
C22 C21 H21 120.0
C20 C21 H21 120.0
C21 C22 C23 120.6(4)
C21 C22 H22 119.7
C23 C22 H22 119.7
C24 C23 C22 119.4(5)
C24 C23 H23 120.3
C22 C23 H23 120.3
C23 C24 C19 121.0(4)
C23 C24 H24 119.5
C19 C24 H24 119.5
C7 C25 C26 115.1(4)
C7 C25 H25A 108.5
C26 C25 H25A 108.5
C7 C25 H25B 108.5
C26 C25 H25B 108.5
H25A C25 H25B 107.5
C27 C26 C25 109.8(4)
C27 C26 H26A 109.7
C25 C26 H26A 109.7
C27 C26 H26B 109.7
C25 C26 H26B 109.7
H26A C26 H26B 108.2
O4 C27 O3 122.9(4)
O4 C27 C26 124.6(4)
O3 C27 C26 112.5(4)
O3 C28 H28A 109.5
O3 C28 H28B 109.5
H28A C28 H28B 109.5
O3 C28 H28C 109.5
H28A C28 H28C 109.5
H28B C28 H28C 109.5
C8 C29 H29A 109.5
C8 C29 H29B 109.5
H29A C29 H29B 109.5
C8 C29 H29C 109.5
H29A C29 H29C 109.5
H29B C29 H29C 109.5
C31 C30 C31A 104.2(16)
C31 C30 C9 126.8(8)
C31A C30 C9 128.5(11)
C31 C30 S2A 5(2)
C31A C30 S2A 107.7(10)
C9 C30 S2A 122.7(6)
C31 C30 S2 111.6(8)
C31A C30 S2 7.9(13)
C9 C30 S2 121.5(3)
S2A C30 S2 115.2(6)
C33 S2 C30 92.7(3)
C30 C31 C32 111.2(12)
C30 C31 H31 124.4
C32 C31 H31 124.4
C32 S2A C30 95.4(8)
C30 C31A C33 113.1(17)
C30 C31A H31A 123.5
C33 C31A H31A 123.5
C33 C32 C31 109.9(7)
C33 C32 S2A 121.7(7)
C31 C32 S2A 12.5(12)
C33 C32 H32 125.0
C31 C32 H32 125.0
S2A C32 H32 113.1
C32 C33 C31A 101.3(9)
C32 C33 S2 114.6(4)
C31A C33 S2 13.5(9)
C32 C33 H33 122.7
C31A C33 H33 135.9
S2 C33 H33 122.7
F2 B1 F1 111.3(4)
F2 B1 N2 111.0(4)
F1 B1 N2 108.8(4)
F2 B1 N1 110.9(4)
F1 B1 N1 107.9(4)
N2 B1 N1 106.8(3)

loop_
_geom_bond_atom_site_label_1
_geom_bond_atom_site_label_2
_geom_bond_distance
F1 B1 1.393(6)
F2 B1 1.371(6)
O1 C17 1.340(5)
O1 C18 1.449(5)
O2 C17 1.194(5)
O3 C27 1.343(5)
O3 C28 1.447(5)
O4 C27 1.205(5)
N1 C1 1.361(6)
N1 C4 1.399(5)
N1 B1 1.576(6)
N2 C9 1.373(6)
N2 C6 1.381(5)
N2 B1 1.544(6)
C1 C2 1.425(6)
C1 C10 1.448(6)
C2 C3 1.378(6)
C2 C14 1.497(6)
C3 C4 1.438(7)
C3 C15 1.495(6)
C4 C5 1.396(6)
C5 C6 1.413(6)
C5 C19 1.487(6)
C6 C7 1.425(6)
C7 C8 1.398(6)
C7 C25 1.498(6)
C8 C9 1.405(6)
C8 C29 1.502(6)
C9 C30 1.460(6)
C10 C11A 1.384(17)
C10 C11 1.386(17)
C10 S1A 1.679(7)
C10 S1 1.719(5)
S1 C13 1.558(8)
C11 C12 1.52(2)
C11 H11 0.9500
S1A C12 1.504(9)
C11A C13 1.55(2)
C11A H11A 0.9500
C12 C13 1.350(8)
C12 H12 0.9500
C13 H13 0.9500
C14 H14A 0.9800
C14 H14B 0.9800
C14 H14C 0.9800
C15 C16 1.531(6)
C15 H15A 0.9900
C15 H15B 0.9900
C16 C17 1.508(6)
C16 H16A 0.9900
C16 H16B 0.9900
C18 H18A 0.9800
C18 H18B 0.9800
C18 H18C 0.9800
C19 C20 1.391(6)
C19 C24 1.399(6)
C20 C21 1.385(6)
C20 H20 0.9500
C21 C22 1.377(7)
C21 H21 0.9500
C22 C23 1.387(7)
C22 H22 0.9500
C23 C24 1.372(6)
C23 H23 0.9500
C24 H24 0.9500
C25 C26 1.531(6)
C25 H25A 0.9900
C25 H25B 0.9900
C26 C27 1.505(6)
C26 H26A 0.9900
C26 H26B 0.9900
C28 H28A 0.9800
C28 H28B 0.9800
C28 H28C 0.9800
C29 H29A 0.9800
C29 H29B 0.9800
C29 H29C 0.9800
C30 C31 1.361(15)
C30 C31A 1.39(2)
C30 S2A 1.658(14)
C30 S2 1.719(5)
S2 C33 1.657(6)
C31 C32 1.487(17)
C31 H31 0.9500
S2A C32 1.517(15)
C31A C33 1.54(2)
C31A H31A 0.9500
C32 C33 1.356(8)
C32 H32 0.9500
C33 H33 0.9500

loop_
_geom_torsion_atom_site_label_1
_geom_torsion_atom_site_label_2
_geom_torsion_atom_site_label_3
_geom_torsion_atom_site_label_4
_geom_torsion
C4 N1 C1 C2 -1.1(5)
B1 N1 C1 C2 -176.3(4)
C4 N1 C1 C10 176.7(4)
B1 N1 C1 C10 1.5(7)
N1 C1 C2 C3 1.8(5)
C10 C1 C2 C3 -176.0(4)
N1 C1 C2 C14 178.2(4)
C10 C1 C2 C14 0.4(7)
C1 C2 C3 C4 -1.7(5)
C14 C2 C3 C4 -178.1(4)
C1 C2 C3 C15 170.9(4)
C14 C2 C3 C15 -5.5(7)
C1 N1 C4 C5 177.7(4)
B1 N1 C4 C5 -6.8(6)
C1 N1 C4 C3 0.1(4)
B1 N1 C4 C3 175.6(4)
C2 C3 C4 C5 -176.3(4)
C15 C3 C4 C5 11.6(8)
C2 C3 C4 N1 1.0(5)
C15 C3 C4 N1 -171.1(4)
N1 C4 C5 C6 -1.7(6)
C3 C4 C5 C6 175.3(4)
N1 C4 C5 C19 177.6(4)
C3 C4 C5 C19 -5.4(7)
C9 N2 C6 C5 -178.0(4)
B1 N2 C6 C5 7.9(6)
C9 N2 C6 C7 0.1(5)
B1 N2 C6 C7 -174.1(4)
C4 C5 C6 N2 1.4(6)
C19 C5 C6 N2 -177.9(4)
C4 C5 C6 C7 -176.1(4)
C19 C5 C6 C7 4.5(7)
N2 C6 C7 C8 -1.6(5)
C5 C6 C7 C8 176.1(5)
N2 C6 C7 C25 174.5(4)
C5 C6 C7 C25 -7.8(8)
C6 C7 C8 C9 2.5(5)
C25 C7 C8 C9 -173.9(4)
C6 C7 C8 C29 178.7(4)
C25 C7 C8 C29 2.2(7)
C6 N2 C9 C8 1.6(5)
B1 N2 C9 C8 175.7(4)
C6 N2 C9 C30 -175.9(4)
B1 N2 C9 C30 -1.7(7)
C7 C8 C9 N2 -2.6(5)
C29 C8 C9 N2 -178.8(4)
C7 C8 C9 C30 174.7(4)
C29 C8 C9 C30 -1.4(7)
N1 C1 C10 C11A 143.1(17)
C2 C1 C10 C11A -39.5(18)
N1 C1 C10 C11 -34.6(17)
C2 C1 C10 C11 142.8(17)
N1 C1 C10 S1A -41.8(8)
C2 C1 C10 S1A 135.7(6)
N1 C1 C10 S1 146.0(4)
C2 C1 C10 S1 -36.6(6)
C11A C10 S1 C13 -40(20)
C11 C10 S1 C13 -0.4(14)
C1 C10 S1 C13 179.0(4)
S1A C10 S1 C13 5.7(5)
C11A C10 C11 C12 5(2)
C1 C10 C11 C12 -176.6(8)
S1A C10 C11 C12 -105(13)
S1 C10 C11 C12 3(2)
C11A C10 S1A C12 -3.7(16)
C11 C10 S1A C12 68(12)
C1 C10 S1A C12 -179.5(5)
S1 C10 S1A C12 -6.6(7)
C11 C10 C11A C13 -4(3)
C1 C10 C11A C13 177.4(10)
S1A C10 C11A C13 2(2)
S1 C10 C11A C13 137(21)
C10 S1A C12 C13 5.3(8)
C10 S1A C12 C11 -24(6)
C10 C11 C12 C13 -5(2)
C10 C11 C12 S1A 149(8)
S1A C12 C13 C11A -4.8(15)
C11 C12 C13 C11A 1.6(19)
S1A C12 C13 S1 -1.9(8)
C11 C12 C13 S1 4.5(13)
C10 C11A C13 C12 2(2)
C10 C11A C13 S1 -167(8)
C10 S1 C13 C12 -2.6(5)
C10 S1 C13 C11A 10(6)
C2 C3 C15 C16 87.4(5)
C4 C3 C15 C16 -101.8(5)
C3 C15 C16 C17 179.0(4)
C18 O1 C17 O2 0.2(6)
C18 O1 C17 C16 -179.9(3)
C15 C16 C17 O2 -5.0(6)
C15 C16 C17 O1 175.0(4)
C4 C5 C19 C20 95.3(5)
C6 C5 C19 C20 -85.3(5)
C4 C5 C19 C24 -89.0(5)
C6 C5 C19 C24 90.3(5)
C24 C19 C20 C21 -2.0(6)
C5 C19 C20 C21 173.7(4)
C19 C20 C21 C22 0.6(7)
C20 C21 C22 C23 1.4(7)
C21 C22 C23 C24 -1.9(7)
C22 C23 C24 C19 0.4(7)
C20 C19 C24 C23 1.5(6)
C5 C19 C24 C23 -174.3(4)
C8 C7 C25 C26 -85.9(5)
C6 C7 C25 C26 98.6(5)
C7 C25 C26 C27 -172.6(4)
C28 O3 C27 O4 -2.3(6)
C28 O3 C27 C26 178.5(4)
C25 C26 C27 O4 -30.4(6)
C25 C26 C27 O3 148.8(4)
N2 C9 C30 C31 67(2)
C8 C9 C30 C31 -110(2)
N2 C9 C30 C31A -122(3)
C8 C9 C30 C31A 61(3)
N2 C9 C30 S2A 71.2(16)
C8 C9 C30 S2A -105.8(16)
N2 C9 C30 S2 -117.8(4)
C8 C9 C30 S2 65.2(6)
C31 C30 S2 C33 0.3(17)
C31A C30 S2 C33 -21(15)
C9 C30 S2 C33 -175.7(4)
S2A C30 S2 C33 -4.1(14)
C31A C30 C31 C32 2(3)
C9 C30 C31 C32 174.9(10)
S2A C30 C31 C32 132(26)
S2 C30 C31 C32 -1(3)
C31 C30 S2A C32 -43(22)
C31A C30 S2A C32 8(3)
C9 C30 S2A C32 177.3(8)
S2 C30 S2A C32 6(2)
C31 C30 C31A C33 -4(4)
C9 C30 C31A C33 -177.0(13)
S2A C30 C31A C33 -9(4)
S2 C30 C31A C33 155(18)
C30 C31 C32 C33 1(3)
C30 C31 C32 S2A -159(15)
C30 S2A C32 C33 -6(2)
C30 S2A C32 C31 16(11)
C31 C32 C33 C31A -3(2)
S2A C32 C33 C31A 1(3)
C31 C32 C33 S2 -0.9(16)
S2A C32 C33 S2 4.0(17)
C30 C31A C33 C32 5(3)
C30 C31A C33 S2 -165(11)
C30 S2 C33 C32 0.4(4)
C30 S2 C33 C31A 11(8)
C9 N2 B1 F2 51.9(6)
C6 N2 B1 F2 -135.0(4)
C9 N2 B1 F1 -70.9(5)
C6 N2 B1 F1 102.2(5)
C9 N2 B1 N1 172.9(4)
C6 N2 B1 N1 -14.0(6)
C1 N1 B1 F2 -51.1(6)
C4 N1 B1 F2 134.4(4)
C1 N1 B1 F1 71.0(5)
C4 N1 B1 F1 -103.5(4)
C1 N1 B1 N2 -172.2(4)
C4 N1 B1 N2 13.3(5)
